data_4106518
loop_
_publ_author_name
'Yuji Fujiwara'
'Gregory C. Fu'

_publ_section_title
;
 Application of a New Chiral Phosphepine to the Catalytic Asymmetric
 Synthesis of Highly Functionalized Cyclopentenes That Bear an Array of
 Heteroatom-Substituted Quaternary Stereocenters
;
_journal_name_full 'Journal of the American Chemical Society'
_journal_page_first 12293
_journal_page_last 12297
_journal_paper_doi 10.1021/ja2049012
_journal_volume 133
_journal_year 2011
_chemical_absolute_configuration ad
_chemical_formula_sum 'C31 H36 N2 O4'
_chemical_formula_weight 500.62
_chemical_name_systematic
; 
 ? 
;
_space_group_IT_number 19
_symmetry_cell_setting orthorhombic
_symmetry_space_group_name_Hall 'P 2ac 2ab'
_symmetry_space_group_name_H-M 'P 21 21 21'
_atom_sites_solution_hydrogens geom
_atom_sites_solution_primary direct
_atom_sites_solution_secondary difmap
_audit_creation_method SHELXL-97
_cell_angle_alpha 90.00
_cell_angle_beta 90.00
_cell_angle_gamma 90.00
_cell_formula_units_Z 4
_cell_length_a 8.3572(3)
_cell_length_b 12.4724(4)
_cell_length_c 26.0754(8)
_cell_measurement_reflns_used 9862
_cell_measurement_temperature 100(2)
_cell_measurement_theta_max 67.81
_cell_measurement_theta_min 3.39
_cell_volume 2717.95(16)
_computing_cell_refinement 'SAINT 7.46A (Bruker-AXS, 2010)'
_computing_data_collection 'APEX2 v2010.7.0 (Bruker-AXS, 2010)'
_computing_data_reduction 'SAINT 7.46A (Bruker-AXS, 2010)'
_computing_molecular_graphics 'Bruker SHELXTL'
_computing_publication_material 'Bruker SHELXTL'
_computing_structure_refinement 'SHELXL-97 (Sheldrick, 2008)'
_computing_structure_solution 'SHELXS-97 (Sheldrick, 2008)'
_diffrn_ambient_temperature 100(2)
_diffrn_detector_area_resol_mean 8.3
_diffrn_measured_fraction_theta_full 0.997
_diffrn_measured_fraction_theta_max 0.997
_diffrn_measurement_device_type 'Bruker Smart APEX2 CCD'
_diffrn_measurement_method '\f and \w scans'
_diffrn_radiation_monochromator graphite
_diffrn_radiation_source 'fine-focus sealed tube'
_diffrn_radiation_type CuK\a
_diffrn_radiation_wavelength 1.54178
_diffrn_reflns_av_R_equivalents 0.0298
_diffrn_reflns_av_sigmaI/netI 0.0180
_diffrn_reflns_limit_h_max 10
_diffrn_reflns_limit_h_min -9
_diffrn_reflns_limit_k_max 14
_diffrn_reflns_limit_k_min -14
_diffrn_reflns_limit_l_max 31
_diffrn_reflns_limit_l_min -30
_diffrn_reflns_number 29588
_diffrn_reflns_theta_full 67.73
_diffrn_reflns_theta_max 67.73
_diffrn_reflns_theta_min 3.39
_exptl_absorpt_coefficient_mu 0.643
_exptl_absorpt_correction_T_max 0.9096
_exptl_absorpt_correction_T_min 0.8557
_exptl_absorpt_correction_type multi-scan
_exptl_absorpt_process_details 'SADABS (Sheldrick, 2009)'
_exptl_crystal_colour colourless
_exptl_crystal_density_diffrn 1.223
_exptl_crystal_description block
_exptl_crystal_F_000 1072
_exptl_crystal_size_max 0.25
_exptl_crystal_size_mid 0.20
_exptl_crystal_size_min 0.15
_refine_diff_density_max 0.188
_refine_diff_density_min -0.131
_refine_diff_density_rms 0.030
_refine_ls_abs_structure_details 'Flack H D (1983), Acta Cryst. A39, 876-881'
_refine_ls_abs_structure_Flack -0.02(12)
_refine_ls_extinction_method none
_refine_ls_goodness_of_fit_ref 1.037
_refine_ls_hydrogen_treatment constr
_refine_ls_matrix_type full
_refine_ls_number_parameters 355
_refine_ls_number_reflns 4852
_refine_ls_number_restraints 31
_refine_ls_restrained_S_all 1.047
_refine_ls_R_factor_all 0.0256
_refine_ls_R_factor_gt 0.0254
_refine_ls_shift/su_max 0.001
_refine_ls_shift/su_mean 0.000
_refine_ls_structure_factor_coef Fsqd
_refine_ls_weighting_details 'calc w=1/[\s^2^(Fo^2^)+(0.0337P)^2^+0.5753P] where P=(Fo^2^+2Fc^2^)/3'
_refine_ls_weighting_scheme calc
_refine_ls_wR_factor_gt 0.0653
_refine_ls_wR_factor_ref 0.0657
_reflns_number_gt 4813
_reflns_number_total 4852
_reflns_threshold_expression >2sigma(I)
_cod_data_source_file ja2049012_si_003.cif
_cod_data_source_block x11029
_cod_database_code 4106518

loop_
_symmetry_equiv_pos_as_xyz
'x, y, z'
'-x+1/2, -y, z+1/2'
'-x, y+1/2, -z+1/2'
'x+1/2, -y+1/2, -z'

loop_
_atom_site_label
_atom_site_type_symbol
_atom_site_fract_x
_atom_site_fract_y
_atom_site_fract_z
_atom_site_U_iso_or_equiv
_atom_site_adp_type
_atom_site_occupancy
_atom_site_symmetry_multiplicity
_atom_site_calc_flag
_atom_site_refinement_flags
_atom_site_disorder_assembly
_atom_site_disorder_group
O1 O 1.17478(10) -0.16189(6) 0.03694(3) 0.02052(18) Uani 1 1 d . . .
O2 O 0.99060(11) 0.10772(7) 0.13925(3) 0.0255(2) Uani 1 1 d . . .
O4 O 0.68819(11) -0.00157(7) -0.13621(3) 0.0274(2) Uani 1 1 d . . .
N1 N 1.11170(11) -0.03432(7) 0.09731(3) 0.01639(19) Uani 1 1 d . . .
N2 N 0.89799(11) 0.04169(7) 0.06206(3) 0.01613(19) Uani 1 1 d . . .
C1 C 0.94577(13) -0.04145(9) 0.02571(4) 0.0153(2) Uani 1 1 d . . .
C2 C 0.81482(14) -0.12869(9) 0.01506(4) 0.0170(2) Uani 1 1 d . . .
H2 H 0.8721 -0.1980 0.0093 0.020 Uiso 1 1 calc R . .
C3 C 0.74807(14) -0.09433(9) -0.03584(4) 0.0189(2) Uani 1 1 d . . .
H3 H 0.6504 -0.1207 -0.0496 0.023 Uiso 1 1 calc R . .
C4 C 0.84045(14) -0.02310(9) -0.05949(4) 0.0179(2) Uani 1 1 d . . .
C5 C 0.98727(14) 0.00368(9) -0.02838(4) 0.0170(2) Uani 1 1 d . . .
H5A H 1.0054 0.0821 -0.0271 0.020 Uiso 1 1 calc R . .
H5B H 1.0836 -0.0316 -0.0427 0.020 Uiso 1 1 calc R . .
C6 C 1.09177(13) -0.08909(9) 0.05260(4) 0.0156(2) Uani 1 1 d . . .
C7 C 0.99565(14) 0.04661(9) 0.10317(4) 0.0175(2) Uani 1 1 d . . .
C8 C 0.68985(14) -0.14871(9) 0.05683(4) 0.0191(2) Uani 1 1 d . . .
H8A H 0.6384 -0.0795 0.0654 0.023 Uiso 1 1 calc R . .
H8B H 0.6060 -0.1962 0.0426 0.023 Uiso 1 1 calc R . .
C9 C 0.75202(14) -0.19865(9) 0.10638(4) 0.0190(2) Uani 1 1 d . . .
H9 H 0.8312 -0.1486 0.1223 0.023 Uiso 1 1 calc R . .
C10 C 0.61664(16) -0.21972(11) 0.14486(5) 0.0269(3) Uani 1 1 d . . .
H10A H 0.5873 -0.1533 0.1634 0.032 Uiso 1 1 calc R . .
H10B H 0.5205 -0.2483 0.1274 0.032 Uiso 1 1 calc R . .
C11 C 0.68674(18) -0.30212(11) 0.18121(5) 0.0297(3) Uani 1 1 d . . .
H11A H 0.6016 -0.3394 0.2006 0.036 Uiso 1 1 calc R . .
H11B H 0.7621 -0.2684 0.2057 0.036 Uiso 1 1 calc R . .
C12 C 0.77364(18) -0.37920(10) 0.14515(5) 0.0297(3) Uani 1 1 d . . .
H12A H 0.7002 -0.4362 0.1331 0.036 Uiso 1 1 calc R . .
H12B H 0.8656 -0.4131 0.1627 0.036 Uiso 1 1 calc R . .
C13 C 0.83114(15) -0.31015(9) 0.09988(5) 0.0212(2) Uani 1 1 d . . .
H13A H 0.7985 -0.3430 0.0669 0.025 Uiso 1 1 calc R . .
H13B H 0.9492 -0.3035 0.1003 0.025 Uiso 1 1 calc R . .
C14 C 0.80499(14) 0.02091(9) -0.11106(4) 0.0197(2) Uani 1 1 d . . .
O3 O 0.91860(10) 0.09057(7) -0.12589(3) 0.02481(19) Uani 1 1 d D A .
C15 C 0.89611(17) 0.14342(11) -0.17552(5) 0.0284(3) Uani 1 1 d DU . .
H15A H 0.7804 0.1611 -0.1804 0.034 Uiso 0.861(4) 1 calc PR A 1
H15B H 0.8162 0.1001 -0.1951 0.034 Uiso 0.139(4) 1 calc PR A 2
C16 C 0.9504(3) 0.07175(16) -0.21756(6) 0.0405(5) Uani 0.861(4) 1 d PDU A 1
H16A H 1.0635 0.0538 -0.2125 0.061 Uiso 0.861(4) 1 calc PR A 1
H16B H 0.9371 0.1083 -0.2506 0.061 Uiso 0.861(4) 1 calc PR A 1
H16C H 0.8865 0.0059 -0.2173 0.061 Uiso 0.861(4) 1 calc PR A 1
C17 C 0.9935(2) 0.24743(14) -0.17189(7) 0.0386(5) Uani 0.861(4) 1 d PDU A 1
H17A H 0.9572 0.2891 -0.1422 0.058 Uiso 0.861(4) 1 calc PR A 1
H17B H 0.9783 0.2896 -0.2032 0.058 Uiso 0.861(4) 1 calc PR A 1
H17C H 1.1072 0.2300 -0.1679 0.058 Uiso 0.861(4) 1 calc PR A 1
C16A C 1.0536(15) 0.1320(14) -0.2025(5) 0.058(5) Uani 0.139(4) 1 d PDU A 2
H16D H 1.0720 0.0563 -0.2108 0.087 Uiso 0.139(4) 1 calc PR A 2
H16E H 1.1396 0.1578 -0.1801 0.087 Uiso 0.139(4) 1 calc PR A 2
H16F H 1.0521 0.1743 -0.2342 0.087 Uiso 0.139(4) 1 calc PR A 2
C17A C 0.8264(19) 0.2430(9) -0.1658(4) 0.053(4) Uani 0.139(4) 1 d PDU A 2
H17D H 0.7223 0.2326 -0.1492 0.080 Uiso 0.139(4) 1 calc PR A 2
H17E H 0.8118 0.2816 -0.1982 0.080 Uiso 0.139(4) 1 calc PR A 2
H17F H 0.8962 0.2846 -0.1431 0.080 Uiso 0.139(4) 1 calc PR A 2
C18 C 1.23709(14) -0.05432(9) 0.13532(4) 0.0197(2) Uani 1 1 d . . .
H18A H 1.2797 0.0152 0.1475 0.024 Uiso 1 1 calc R . .
H18B H 1.3259 -0.0938 0.1188 0.024 Uiso 1 1 calc R . .
C19 C 1.17793(14) -0.11801(10) 0.18074(4) 0.0190(2) Uani 1 1 d . . .
C20 C 1.11463(16) -0.06641(10) 0.22351(5) 0.0252(3) Uani 1 1 d . . .
H20 H 1.1104 0.0097 0.2244 0.030 Uiso 1 1 calc R . .
C21 C 1.05778(18) -0.12490(12) 0.26479(5) 0.0316(3) Uani 1 1 d . . .
H21 H 1.0139 -0.0890 0.2937 0.038 Uiso 1 1 calc R . .
C22 C 1.06510(17) -0.23618(12) 0.26385(5) 0.0324(3) Uani 1 1 d . . .
H22 H 1.0267 -0.2766 0.2922 0.039 Uiso 1 1 calc R . .
C23 C 1.12828(16) -0.28794(11) 0.22162(5) 0.0292(3) Uani 1 1 d . . .
H23 H 1.1335 -0.3640 0.2210 0.035 Uiso 1 1 calc R . .
C24 C 1.18400(15) -0.22963(10) 0.18014(5) 0.0227(2) Uani 1 1 d . . .
H24 H 1.2266 -0.2659 0.1511 0.027 Uiso 1 1 calc R . .
C25 C 0.76289(14) 0.11611(9) 0.05647(5) 0.0188(2) Uani 1 1 d . . .
H25A H 0.7088 0.1230 0.0901 0.023 Uiso 1 1 calc R . .
H25B H 0.6850 0.0846 0.0322 0.023 Uiso 1 1 calc R . .
C26 C 0.80714(14) 0.22707(9) 0.03776(5) 0.0190(2) Uani 1 1 d . . .
C27 C 0.86588(14) 0.30453(10) 0.07133(5) 0.0222(3) Uani 1 1 d . . .
H27 H 0.8801 0.2875 0.1065 0.027 Uiso 1 1 calc R . .
C28 C 0.90374(15) 0.40642(10) 0.05375(5) 0.0268(3) Uani 1 1 d . . .
H28 H 0.9435 0.4588 0.0769 0.032 Uiso 1 1 calc R . .
C29 C 0.88366(16) 0.43175(10) 0.00251(6) 0.0291(3) Uani 1 1 d . . .
H29 H 0.9101 0.5014 -0.0095 0.035 Uiso 1 1 calc R . .
C30 C 0.82518(17) 0.35564(10) -0.03114(5) 0.0286(3) Uani 1 1 d . . .
H30 H 0.8113 0.3731 -0.0663 0.034 Uiso 1 1 calc R . .
C31 C 0.78657(16) 0.25361(10) -0.01363(5) 0.0236(3) Uani 1 1 d . . .
H31 H 0.7459 0.2017 -0.0369 0.028 Uiso 1 1 calc R . .

loop_
_atom_site_aniso_label
_atom_site_aniso_U_11
_atom_site_aniso_U_22
_atom_site_aniso_U_33
_atom_site_aniso_U_23
_atom_site_aniso_U_13
_atom_site_aniso_U_12
O1 0.0224(4) 0.0183(4) 0.0209(4) -0.0002(3) 0.0012(3) 0.0048(3)
O2 0.0378(5) 0.0206(4) 0.0181(4) -0.0060(3) -0.0045(4) 0.0054(4)
O4 0.0290(5) 0.0329(5) 0.0204(4) 0.0028(4) -0.0079(4) -0.0041(4)
N1 0.0190(5) 0.0155(4) 0.0147(4) 0.0018(4) -0.0013(4) 0.0017(4)
N2 0.0186(5) 0.0132(4) 0.0166(4) -0.0011(4) -0.0008(4) 0.0025(4)
C1 0.0178(5) 0.0133(5) 0.0149(5) -0.0008(4) 0.0009(4) 0.0004(4)
C2 0.0199(6) 0.0129(5) 0.0181(5) -0.0014(4) -0.0012(5) -0.0009(5)
C3 0.0205(5) 0.0170(5) 0.0193(6) -0.0036(4) -0.0031(5) -0.0002(5)
C4 0.0203(6) 0.0164(5) 0.0169(5) -0.0017(4) 0.0003(4) 0.0012(5)
C5 0.0191(5) 0.0165(5) 0.0155(5) 0.0011(4) -0.0007(4) -0.0005(4)
C6 0.0189(5) 0.0129(5) 0.0149(5) 0.0031(4) 0.0025(4) -0.0017(4)
C7 0.0221(6) 0.0152(5) 0.0151(5) 0.0021(4) 0.0007(4) -0.0010(5)
C8 0.0184(6) 0.0166(5) 0.0223(6) 0.0002(4) 0.0013(5) -0.0017(5)
C9 0.0210(6) 0.0173(5) 0.0187(5) 0.0000(4) 0.0029(5) -0.0008(5)
C10 0.0270(6) 0.0295(7) 0.0241(6) 0.0035(5) 0.0073(5) 0.0048(6)
C11 0.0326(7) 0.0335(7) 0.0231(6) 0.0058(5) 0.0056(5) -0.0006(6)
C12 0.0404(8) 0.0230(6) 0.0256(6) 0.0065(5) 0.0033(6) 0.0016(6)
C13 0.0234(6) 0.0191(6) 0.0213(5) 0.0004(5) 0.0015(5) 0.0027(5)
C14 0.0213(6) 0.0205(6) 0.0173(5) -0.0020(4) -0.0010(5) 0.0021(5)
O3 0.0240(4) 0.0321(5) 0.0184(4) 0.0085(4) -0.0018(3) -0.0022(4)
C15 0.0298(7) 0.0357(7) 0.0196(6) 0.0112(5) -0.0020(5) 0.0000(6)
C16 0.0548(12) 0.0457(11) 0.0210(8) 0.0084(7) 0.0035(8) 0.0037(9)
C17 0.0467(11) 0.0382(10) 0.0310(9) 0.0143(7) -0.0024(8) -0.0083(8)
C16A 0.053(8) 0.084(11) 0.038(7) 0.038(7) 0.009(6) 0.025(8)
C17A 0.075(9) 0.051(7) 0.034(6) 0.019(5) 0.008(6) 0.027(7)
C18 0.0190(5) 0.0221(6) 0.0179(5) 0.0026(5) -0.0035(5) -0.0007(5)
C19 0.0179(5) 0.0224(6) 0.0168(5) 0.0029(5) -0.0048(5) -0.0015(5)
C20 0.0318(7) 0.0230(6) 0.0209(6) 0.0006(5) -0.0012(5) -0.0001(5)
C21 0.0377(7) 0.0388(7) 0.0182(6) 0.0002(5) 0.0029(5) -0.0020(6)
C22 0.0361(7) 0.0384(7) 0.0226(6) 0.0132(6) -0.0023(6) -0.0075(6)
C23 0.0316(7) 0.0237(6) 0.0324(7) 0.0097(5) -0.0043(6) -0.0018(6)
C24 0.0219(6) 0.0241(6) 0.0223(6) 0.0010(5) -0.0031(5) 0.0023(5)
C25 0.0174(5) 0.0166(5) 0.0225(6) -0.0008(5) -0.0004(5) 0.0024(5)
C26 0.0157(5) 0.0160(5) 0.0253(6) -0.0002(5) 0.0015(5) 0.0046(5)
C27 0.0200(6) 0.0198(6) 0.0269(6) 0.0001(5) -0.0020(5) 0.0031(5)
C28 0.0189(6) 0.0175(6) 0.0441(7) -0.0028(5) -0.0006(6) 0.0018(5)
C29 0.0205(6) 0.0178(6) 0.0490(8) 0.0099(6) 0.0102(6) 0.0057(5)
C30 0.0294(7) 0.0281(7) 0.0283(6) 0.0104(5) 0.0071(6) 0.0125(6)
C31 0.0256(7) 0.0207(6) 0.0247(6) -0.0005(5) -0.0004(5) 0.0076(5)

loop_
_atom_type_symbol
_atom_type_description
_atom_type_scat_dispersion_real
_atom_type_scat_dispersion_imag
_atom_type_scat_source
C C 0.0181 0.0091 'International Tables Vol C Tables 4.2.6.8 and 6.1.1.4'
H H 0.0000 0.0000 'International Tables Vol C Tables 4.2.6.8 and 6.1.1.4'
N N 0.0311 0.0180 'International Tables Vol C Tables 4.2.6.8 and 6.1.1.4'
O O 0.0492 0.0322 'International Tables Vol C Tables 4.2.6.8 and 6.1.1.4'

loop_
_geom_angle_atom_site_label_1
_geom_angle_atom_site_label_2
_geom_angle_atom_site_label_3
_geom_angle
C6 N1 C7 111.61(9)
C6 N1 C18 125.58(9)
C7 N1 C18 122.80(9)
C7 N2 C1 112.50(9)
C7 N2 C25 121.01(9)
C1 N2 C25 126.47(9)
N2 C1 C6 101.34(9)
N2 C1 C5 113.07(9)
C6 C1 C5 112.23(9)
N2 C1 C2 114.63(9)
C6 C1 C2 111.64(9)
C5 C1 C2 104.23(8)
C3 C2 C8 114.98(10)
C3 C2 C1 102.57(9)
C8 C2 C1 117.62(9)
C3 C2 H2 107.0
C8 C2 H2 107.0
C1 C2 H2 107.0
C4 C3 C2 112.65(10)
C4 C3 H3 123.7
C2 C3 H3 123.7
C3 C4 C14 123.53(11)
C3 C4 C5 111.78(10)
C14 C4 C5 124.65(10)
C4 C5 C1 103.05(9)
C4 C5 H5A 111.2
C1 C5 H5A 111.2
C4 C5 H5B 111.2
C1 C5 H5B 111.2
H5A C5 H5B 109.1
O1 C6 N1 126.41(11)
O1 C6 C1 126.39(10)
N1 C6 C1 107.20(9)
O2 C7 N2 128.67(11)
O2 C7 N1 124.00(10)
N2 C7 N1 107.33(9)
C9 C8 C2 115.93(10)
C9 C8 H8A 108.3
C2 C8 H8A 108.3
C9 C8 H8B 108.3
C2 C8 H8B 108.3
H8A C8 H8B 107.4
C8 C9 C10 111.87(10)
C8 C9 C13 114.78(9)
C10 C9 C13 103.44(9)
C8 C9 H9 108.8
C10 C9 H9 108.8
C13 C9 H9 108.8
C11 C10 C9 103.88(10)
C11 C10 H10A 111.0
C9 C10 H10A 111.0
C11 C10 H10B 111.0
C9 C10 H10B 111.0
H10A C10 H10B 109.0
C10 C11 C12 103.03(10)
C10 C11 H11A 111.2
C12 C11 H11A 111.2
C10 C11 H11B 111.2
C12 C11 H11B 111.2
H11A C11 H11B 109.1
C11 C12 C13 105.57(10)
C11 C12 H12A 110.6
C13 C12 H12A 110.6
C11 C12 H12B 110.6
C13 C12 H12B 110.6
H12A C12 H12B 108.8
C12 C13 C9 106.57(10)
C12 C13 H13A 110.4
C9 C13 H13A 110.4
C12 C13 H13B 110.4
C9 C13 H13B 110.4
H13A C13 H13B 108.6
O4 C14 O3 124.35(10)
O4 C14 C4 124.59(11)
O3 C14 C4 111.05(10)
C14 O3 C15 117.04(9)
C17A C15 O3 107.1(5)
C17A C15 C16 142.9(5)
O3 C15 C16 110.01(11)
C17A C15 C16A 122.5(9)
O3 C15 C16A 105.0(4)
C16 C15 C16A 47.8(7)
C17A C15 C17 57.2(7)
O3 C15 C17 104.94(11)
C16 C15 C17 113.10(14)
C16A C15 C17 69.1(7)
C17A C15 H15A 54.8
O3 C15 H15A 109.6
C16 C15 H15A 109.6
C16A C15 H15A 144.2
C17 C15 H15A 109.6
C17A C15 H15B 107.2
O3 C15 H15B 107.2
C16 C15 H15B 60.1
C16A C15 H15B 107.2
C17 C15 H15B 147.4
H15A C15 H15B 53.7
C15 C16 H16A 109.5
C15 C16 H16B 109.5
C15 C16 H16C 109.5
C15 C17 H17A 109.5
C15 C17 H17B 109.5
C15 C17 H17C 109.5
C15 C16A H16D 109.5
C15 C16A H16E 109.5
H16D C16A H16E 109.5
C15 C16A H16F 109.5
H16D C16A H16F 109.5
H16E C16A H16F 109.5
C15 C17A H17D 109.5
C15 C17A H17E 109.5
H17D C17A H17E 109.5
C15 C17A H17F 109.5
H17D C17A H17F 109.5
H17E C17A H17F 109.5
N1 C18 C19 112.73(10)
N1 C18 H18A 109.0
C19 C18 H18A 109.0
N1 C18 H18B 109.0
C19 C18 H18B 109.0
H18A C18 H18B 107.8
C20 C19 C24 119.01(11)
C20 C19 C18 120.65(11)
C24 C19 C18 120.34(11)
C21 C20 C19 120.65(12)
C21 C20 H20 119.7
C19 C20 H20 119.7
C20 C21 C22 119.83(13)
C20 C21 H21 120.1
C22 C21 H21 120.1
C23 C22 C21 119.84(12)
C23 C22 H22 120.1
C21 C22 H22 120.1
C22 C23 C24 120.40(12)
C22 C23 H23 119.8
C24 C23 H23 119.8
C23 C24 C19 120.26(12)
C23 C24 H24 119.9
C19 C24 H24 119.9
N2 C25 C26 114.96(9)
N2 C25 H25A 108.5
C26 C25 H25A 108.5
N2 C25 H25B 108.5
C26 C25 H25B 108.5
H25A C25 H25B 107.5
C31 C26 C27 118.94(11)
C31 C26 C25 119.88(11)
C27 C26 C25 121.17(11)
C28 C27 C26 120.53(12)
C28 C27 H27 119.7
C26 C27 H27 119.7
C29 C28 C27 120.04(12)
C29 C28 H28 120.0
C27 C28 H28 120.0
C30 C29 C28 119.96(12)
C30 C29 H29 120.0
C28 C29 H29 120.0
C29 C30 C31 120.16(12)
C29 C30 H30 119.9
C31 C30 H30 119.9
C30 C31 C26 120.37(12)
C30 C31 H31 119.8
C26 C31 H31 119.8

loop_
_geom_bond_atom_site_label_1
_geom_bond_atom_site_label_2
_geom_bond_distance
O1 C6 1.2134(14)
O2 C7 1.2114(14)
O4 C14 1.2090(15)
N1 C6 1.3614(14)
N1 C7 1.4081(15)
N1 C18 1.4638(14)
N2 C7 1.3487(15)
N2 C1 1.4605(14)
N2 C25 1.4689(14)
C1 C6 1.5276(15)
C1 C5 1.5576(15)
C1 C2 1.5681(15)
C2 C3 1.5022(15)
C2 C8 1.5296(16)
C2 H2 1.0000
C3 C4 1.3288(17)
C3 H3 0.9500
C4 C14 1.4823(16)
C4 C5 1.5084(15)
C5 H5A 0.9900
C5 H5B 0.9900
C8 C9 1.5255(16)
C8 H8A 0.9900
C8 H8B 0.9900
C9 C10 1.5349(16)
C9 C13 1.5492(16)
C9 H9 1.0000
C10 C11 1.5159(18)
C10 H10A 0.9900
C10 H10B 0.9900
C11 C12 1.5284(19)
C11 H11A 0.9900
C11 H11B 0.9900
C12 C13 1.5382(16)
C12 H12A 0.9900
C12 H12B 0.9900
C13 H13A 0.9900
C13 H13B 0.9900
C14 O3 1.3439(15)
O3 C15 1.4644(14)
C15 C17A 1.395(10)
C15 C16 1.485(2)
C15 C16A 1.499(10)
C15 C17 1.534(2)
C15 H15A 1.0000
C15 H15B 1.0000
C16 H16A 0.9800
C16 H16B 0.9800
C16 H16C 0.9800
C17 H17A 0.9800
C17 H17B 0.9800
C17 H17C 0.9800
C16A H16D 0.9800
C16A H16E 0.9800
C16A H16F 0.9800
C17A H17D 0.9800
C17A H17E 0.9800
C17A H17F 0.9800
C18 C19 1.5094(16)
C18 H18A 0.9900
C18 H18B 0.9900
C19 C20 1.3919(17)
C19 C24 1.3931(18)
C20 C21 1.3844(18)
C20 H20 0.9500
C21 C22 1.390(2)
C21 H21 0.9500
C22 C23 1.381(2)
C22 H22 0.9500
C23 C24 1.3841(18)
C23 H23 0.9500
C24 H24 0.9500
C25 C26 1.5133(16)
C25 H25A 0.9900
C25 H25B 0.9900
C26 C31 1.3909(17)
C26 C27 1.3932(17)
C27 C28 1.3875(18)
C27 H27 0.9500
C28 C29 1.383(2)
C28 H28 0.9500
C29 C30 1.382(2)
C29 H29 0.9500
C30 C31 1.3900(18)
C30 H30 0.9500
C31 H31 0.9500
